data_8106392
loop_
_publ_author_name
'Niu, Xue L.'
'Yang, Hua'

_publ_section_title
;
 Crystal structure of tetramethylammonium bis(acetato-\k1
 O)-tetrakis(\m3-3-((hydroxyimino)methyl)-5-methoxy-2-oxidobenzoate-\k5
 O,O&#x2032;:O&#x2032;,N:O&#x2032;&#x2032;)tetrazinc(II) ---
 N,N&#x2032;-dimethylformamide --- water (1/2/2), C62H96Zn4N10O28
;
_journal_issue 6
_journal_name_full 'Zeitschrift f\"ur Kristallographie - New Crystal Structures'
_journal_page_first 1039
_journal_page_last 1041
_journal_paper_doi 10.1515/ncrs-2018-0160
_journal_volume 233
_journal_year 2018
_chemical_formula_sum 'C62 H96 N10 O28 Zn4'
_chemical_formula_weight 1690.96
_space_group_crystal_system monoclinic
_space_group_IT_number 14
_space_group_name_Hall '-P 2ybc'
_space_group_name_H-M_alt 'P 1 21/c 1'
_atom_sites_solution_hydrogens mixed
_cell_angle_alpha 90
_cell_angle_beta 102.011(2)
_cell_angle_gamma 90
_cell_formula_units_Z 2
_cell_length_a 12.1072(11)
_cell_length_b 27.878(3)
_cell_length_c 11.4494(9)
_cell_measurement_reflns_used 5016
_cell_measurement_temperature 298(2)
_cell_measurement_theta_max 23.8325
_cell_measurement_theta_min 2.3445
_cell_volume 3779.9(6)
_computing_cell_refinement 'Bruker SMART'
_computing_data_collection 'Bruker SMART'
_computing_data_reduction 'Bruker SAINT'
_computing_structure_refinement 'SHELXL-2014/6 (Sheldrick, 2014)'
_diffrn_ambient_temperature 298(2)
_diffrn_measured_fraction_theta_full 0.969
_diffrn_measured_fraction_theta_max 0.994
_diffrn_measurement_device_type 'CCD area detector'
_diffrn_measurement_method 'phi and omega scans'
_diffrn_radiation_type MoK\a
_diffrn_radiation_wavelength 0.71073
_diffrn_reflns_av_R_equivalents 0.0447
_diffrn_reflns_av_unetI/netI 0.0553
_diffrn_reflns_Laue_measured_fraction_full 0.969
_diffrn_reflns_Laue_measured_fraction_max 0.994
_diffrn_reflns_limit_h_max 14
_diffrn_reflns_limit_h_min -14
_diffrn_reflns_limit_k_max 33
_diffrn_reflns_limit_k_min -30
_diffrn_reflns_limit_l_max 13
_diffrn_reflns_limit_l_min -13
_diffrn_reflns_number 18855
_diffrn_reflns_point_group_measured_fraction_full 0.969
_diffrn_reflns_point_group_measured_fraction_max 0.994
_diffrn_reflns_theta_full 25.242
_diffrn_reflns_theta_max 25.017
_diffrn_reflns_theta_min 2.345
_exptl_absorpt_coefficient_mu 1.340
_exptl_absorpt_correction_T_max 0.6893
_exptl_absorpt_correction_T_min 0.6030
_exptl_absorpt_correction_type multi-scan
_exptl_absorpt_process_details sadabs
_exptl_crystal_colour yellow
_exptl_crystal_density_diffrn 1.486
_exptl_crystal_description block
_exptl_crystal_F_000 1764
_exptl_crystal_size_max 0.420
_exptl_crystal_size_mid 0.310
_exptl_crystal_size_min 0.300
_refine_diff_density_max 0.588
_refine_diff_density_min -0.608
_refine_diff_density_rms 0.073
_refine_ls_extinction_coef .
_refine_ls_extinction_method none
_refine_ls_goodness_of_fit_ref 1.041
_refine_ls_hydrogen_treatment constr
_refine_ls_matrix_type full
_refine_ls_number_parameters 482
_refine_ls_number_reflns 6630
_refine_ls_number_restraints 84
_refine_ls_restrained_S_all 1.068
_refine_ls_R_factor_all 0.0760
_refine_ls_R_factor_gt 0.0448
_refine_ls_shift/su_max 0.000
_refine_ls_shift/su_mean 0.000
_refine_ls_structure_factor_coef Fsqd
_refine_ls_weighting_details 'w=1/[\s^2^(Fo^2^)+(0.0416P)^2^+4.1522P] where P=(Fo^2^+2Fc^2^)/3'
_refine_ls_weighting_scheme calc
_refine_ls_wR_factor_gt 0.0975
_refine_ls_wR_factor_ref 0.1092
_reflns_Friedel_coverage 0.000
_reflns_Friedel_fraction_full .
_reflns_Friedel_fraction_max .
_reflns_number_gt 4732
_reflns_number_total 6630
_reflns_threshold_expression 'I > 2\s(I)'
_cod_data_source_file suppl_ncrs-2018-0160_suppl.cif
_cod_data_source_block 1
_cod_original_cell_volume 3779.8(6)
_cod_original_sg_symbol_H-M 'P 21/c'
_cod_database_code 8106392
_shelx_space_group_comment
;
The symmetry employed for this shelxl refinement is uniquely defined
by the following loop, which should always be used as a source of
symmetry information in preference to the above space-group names.
They are only intended as comments.
;
_shelx_estimated_absorpt_t_min 0.603
_shelx_estimated_absorpt_t_max 0.689
_shelxl_version_number 2014/6

loop_
_space_group_symop_operation_xyz
'x, y, z'
'-x, y+1/2, -z+1/2'
'-x, -y, -z'
'x, -y-1/2, z-1/2'

loop_
_atom_site_label
_atom_site_type_symbol
_atom_site_fract_x
_atom_site_fract_y
_atom_site_fract_z
_atom_site_U_iso_or_equiv
_atom_site_adp_type
_atom_site_occupancy
_atom_site_site_symmetry_order
_atom_site_calc_flag
_atom_site_refinement_flags_posn
_atom_site_refinement_flags_adp
_atom_site_refinement_flags_occupancy
_atom_site_disorder_assembly
_atom_site_disorder_group
Zn1 Zn 0.47791(4) 0.10806(2) 0.01684(4) 0.03022(14) Uani 1 1 d . . . . .
Zn2 Zn 0.60193(4) 0.02527(2) 0.18594(4) 0.02994(14) Uani 1 1 d . . . . .
O1 O 0.1971(3) 0.10619(11) 0.4927(3) 0.0593(9) Uani 1 1 d . . . . .
O2 O 0.5393(2) -0.06752(9) 0.2949(3) 0.0420(7) Uani 1 1 d . . . . .
O3 O 0.4660(2) 0.06958(9) 0.1671(2) 0.0306(6) Uani 1 1 d . U . . .
O4 O 0.2989(3) 0.20140(10) 0.1820(3) 0.0574(9) Uani 1 1 d . U . . .
O5 O 0.3961(2) 0.16050(9) 0.0768(3) 0.0427(7) Uani 1 1 d . U . . .
O6 O 0.9488(3) 0.05748(11) -0.2225(3) 0.0521(8) Uani 1 1 d . . . . .
N5 N 0.6568(3) -0.03093(10) 0.0917(3) 0.0290(7) Uani 1 1 d . . . . .
O8 O 0.6141(2) 0.06527(9) 0.0394(2) 0.0343(6) Uani 1 1 d . U . . .
O9 O 0.6971(3) 0.18552(10) -0.1420(3) 0.0530(9) Uani 1 1 d . U . . .
O10 O 0.5605(2) 0.15338(9) -0.0700(3) 0.0426(7) Uani 1 1 d . U . . .
O11 O 0.7417(3) 0.03780(12) 0.3044(3) 0.0590(9) Uani 1 1 d . U . . .
O12 O 0.6606(4) 0.0849(2) 0.4003(5) 0.163(3) Uani 1 1 d . U . . .
O13 O 0.9380(5) 0.18877(19) 0.4226(5) 0.1163(17) Uani 1 1 d . . . . .
O14 O 0.3650(2) 0.07828(9) -0.1178(2) 0.0331(6) Uani 1 1 d . U . . .
O15 O 0.9155(4) 0.21518(19) 0.9170(7) 0.167(3) Uani 1 1 d . . . . .
H15C H 0.8464 0.2071 0.8984 0.200 Uiso 1 1 d R U . . .
H15D H 0.9195 0.2456 0.9180 0.200 Uiso 1 1 d R U . . .
C1 C 0.1674(4) 0.06936(18) 0.5643(4) 0.0575(13) Uani 1 1 d . . . . .
H1A H 0.1337 0.0434 0.5144 0.086 Uiso 1 1 calc R U . . .
H1B H 0.1145 0.0815 0.6089 0.086 Uiso 1 1 calc R U . . .
H1C H 0.2338 0.0581 0.6185 0.086 Uiso 1 1 calc R U . . .
C2 C 0.2634(3) 0.09390(15) 0.4124(4) 0.0398(10) Uani 1 1 d . . . . .
C3 C 0.3180(3) 0.05087(14) 0.4109(4) 0.0365(10) Uani 1 1 d . . . . .
H3 H 0.3101 0.0272 0.4658 0.044 Uiso 1 1 calc R U . . .
C4 C 0.3850(3) 0.04217(13) 0.3281(3) 0.0300(9) Uani 1 1 d . . . . .
C5 C 0.4006(3) 0.07779(13) 0.2443(3) 0.0283(9) Uani 1 1 d . . . . .
C6 C 0.3410(3) 0.12155(13) 0.2453(3) 0.0289(9) Uani 1 1 d . . . . .
C7 C 0.2745(3) 0.12796(14) 0.3294(4) 0.0371(10) Uani 1 1 d . . . . .
H7 H 0.2356 0.1567 0.3293 0.044 Uiso 1 1 calc R U . . .
C8 C 0.4346(3) -0.00567(14) 0.3329(4) 0.0339(10) Uani 1 1 d . . . . .
H8 H 0.4115 -0.0279 0.3835 0.041 Uiso 1 1 calc R U . . .
C9 C 0.3450(3) 0.16362(14) 0.1627(4) 0.0335(9) Uani 1 1 d . . . . .
C10 C 1.0052(4) 0.01379(18) -0.2309(5) 0.0607(14) Uani 1 1 d . . . . .
H10A H 0.9531 -0.0090 -0.2747 0.091 Uiso 1 1 calc R U . . .
H10B H 1.0349 0.0016 -0.1522 0.091 Uiso 1 1 calc R U . . .
H10C H 1.0660 0.0190 -0.2716 0.091 Uiso 1 1 calc R U . . .
C11 C 0.8624(3) 0.05670(15) -0.1603(4) 0.0362(10) Uani 1 1 d . . . . .
C12 C 0.8331(3) 0.01717(14) -0.1020(4) 0.0352(10) Uani 1 1 d . . . . .
H12 H 0.8707 -0.0117 -0.1064 0.042 Uiso 1 1 calc R U . . .
C13 C 0.7480(3) 0.01934(13) -0.0361(3) 0.0297(9) Uani 1 1 d . . . . .
C14 C 0.6900(3) 0.06275(13) -0.0290(3) 0.0281(9) Uani 1 1 d . . . . .
C15 C 0.7155(3) 0.10262(13) -0.0953(3) 0.0312(9) Uani 1 1 d . . . . .
C16 C 0.7197(3) -0.02576(14) 0.0149(3) 0.0314(9) Uani 1 1 d . . . . .
H16 H 0.7501 -0.0535 -0.0106 0.038 Uiso 1 1 calc R U . . .
C17 C 0.8017(3) 0.09860(14) -0.1583(4) 0.0363(10) Uani 1 1 d . . . . .
H17 H 0.8192 0.1251 -0.2005 0.044 Uiso 1 1 calc R U . . .
C18 C 0.6539(3) 0.15006(14) -0.1025(4) 0.0339(10) Uani 1 1 d . . . . .
C19 C 0.8459(5) 0.0693(2) 0.4819(5) 0.088(2) Uani 1 1 d . . . . .
H19A H 0.8398 0.0504 0.5503 0.132 Uiso 1 1 calc R U . . .
H19B H 0.8545 0.1025 0.5043 0.132 Uiso 1 1 calc R U . . .
H19C H 0.9105 0.0590 0.4520 0.132 Uiso 1 1 calc R U . . .
C20 C 0.7412(4) 0.06311(19) 0.3865(5) 0.0546(13) Uani 1 1 d . . . . .
C21 C 0.7993(6) 0.1718(3) 0.2006(7) 0.127(3) Uani 1 1 d . . . . .
H21A H 0.7938 0.1862 0.1235 0.191 Uiso 1 1 calc R U . . .
H21B H 0.7856 0.1956 0.2563 0.191 Uiso 1 1 calc R U . . .
H21C H 0.7441 0.1467 0.1953 0.191 Uiso 1 1 calc R U . . .
C22 C 0.9523(7) 0.1192(3) 0.1621(7) 0.129(3) Uani 1 1 d . . . . .
H22A H 0.9035 0.0918 0.1470 0.193 Uiso 1 1 calc R U . . .
H22B H 1.0271 0.1090 0.1992 0.193 Uiso 1 1 calc R U . . .
H22C H 0.9542 0.1350 0.0880 0.193 Uiso 1 1 calc R U . . .
C23 C 0.9681(6) 0.1615(2) 0.3485(7) 0.094(2) Uani 1 1 d . . . . .
H23 H 1.0379 0.1466 0.3718 0.112 Uiso 1 1 calc R U . . .
C24 C 0.5394(5) 0.15428(18) 0.5636(5) 0.0779(18) Uani 1 1 d . . . . .
H24A H 0.4583 0.1540 0.5435 0.117 Uiso 1 1 calc R U . . .
H24B H 0.5644 0.1505 0.6483 0.117 Uiso 1 1 calc R U . . .
H24C H 0.5681 0.1284 0.5233 0.117 Uiso 1 1 calc R U . . .
C25 C 0.5443(6) 0.2073(2) 0.3962(5) 0.094(2) Uani 1 1 d . . . . .
H25A H 0.5692 0.1807 0.3551 0.141 Uiso 1 1 calc R U . . .
H25B H 0.5761 0.2365 0.3731 0.141 Uiso 1 1 calc R U . . .
H25C H 0.4634 0.2093 0.3759 0.141 Uiso 1 1 calc R U . . .
C26 C 0.7055(5) 0.1995(2) 0.5570(6) 0.089(2) Uani 1 1 d . . . . .
H26A H 0.7304 0.1980 0.6421 0.134 Uiso 1 1 calc R U . . .
H26B H 0.7346 0.2281 0.5276 0.134 Uiso 1 1 calc R U . . .
H26C H 0.7325 0.1719 0.5213 0.134 Uiso 1 1 calc R U . . .
C27 C 0.5420(6) 0.2406(2) 0.5897(6) 0.095(2) Uani 1 1 d . . . . .
H27A H 0.4613 0.2429 0.5668 0.142 Uiso 1 1 calc R U . . .
H27B H 0.5755 0.2698 0.5698 0.142 Uiso 1 1 calc R U . . .
H27C H 0.5635 0.2352 0.6743 0.142 Uiso 1 1 calc R U . . .
C28 C 0.0904(6) 0.2847(3) 0.1926(6) 0.108(3) Uani 1 1 d . . . . .
H28A H 0.0823 0.3063 0.1261 0.162 Uiso 1 1 calc R U . . .
H28B H 0.0190 0.2811 0.2155 0.162 Uiso 1 1 calc R U . . .
H28C H 0.1156 0.2540 0.1702 0.162 Uiso 1 1 calc R U . . .
C29 C 0.2822(5) 0.3149(2) 0.2555(6) 0.092(2) Uani 1 1 d . . . . .
H29A H 0.3058 0.2872 0.2170 0.138 Uiso 1 1 calc R U . . .
H29B H 0.3390 0.3229 0.3245 0.138 Uiso 1 1 calc R U . . .
H29C H 0.2713 0.3414 0.2010 0.138 Uiso 1 1 calc R U . . .
C30 C 0.1301(5) 0.3479(2) 0.3432(6) 0.087(2) Uani 1 1 d . . . . .
H30A H 0.1063 0.3708 0.2805 0.131 Uiso 1 1 calc R U . . .
H30B H 0.1890 0.3615 0.4032 0.131 Uiso 1 1 calc R U . . .
H30C H 0.0673 0.3395 0.3783 0.131 Uiso 1 1 calc R U . . .
C31 C 0.1963(5) 0.26706(19) 0.3883(5) 0.0712(16) Uani 1 1 d . . . . .
H31A H 0.1281 0.2602 0.4153 0.107 Uiso 1 1 calc R U . . .
H31B H 0.2526 0.2787 0.4539 0.107 Uiso 1 1 calc R U . . .
H31C H 0.2232 0.2383 0.3572 0.107 Uiso 1 1 calc R U . . .
N1 N 0.5070(3) -0.01959(11) 0.2736(3) 0.0325(8) Uani 1 1 d . . . . .
N2 N 0.9103(4) 0.15205(19) 0.2405(5) 0.0834(15) Uani 1 1 d . . . . .
N3 N 0.5814(3) 0.20043(13) 0.5262(3) 0.0445(9) Uani 1 1 d . . . . .
N4 N 0.1734(3) 0.30400(13) 0.2931(4) 0.0512(10) Uani 1 1 d . . . . .

loop_
_atom_site_aniso_label
_atom_site_aniso_U_11
_atom_site_aniso_U_22
_atom_site_aniso_U_33
_atom_site_aniso_U_23
_atom_site_aniso_U_13
_atom_site_aniso_U_12
Zn1 0.0354(3) 0.0221(2) 0.0338(3) 0.0042(2) 0.0087(2) 0.00220(19)
Zn2 0.0339(3) 0.0239(2) 0.0321(3) 0.0041(2) 0.0069(2) 0.00253(19)
O1 0.079(2) 0.047(2) 0.065(2) 0.0155(17) 0.047(2) 0.0225(17)
O2 0.0599(19) 0.0209(15) 0.0491(18) 0.0111(13) 0.0202(15) 0.0106(13)
O3 0.0363(14) 0.0249(14) 0.0333(15) 0.0079(11) 0.0135(12) 0.0085(11)
O4 0.093(2) 0.0345(18) 0.053(2) 0.0098(15) 0.0336(19) 0.0274(17)
O5 0.0656(18) 0.0226(14) 0.0478(18) 0.0079(13) 0.0300(16) 0.0118(13)
O6 0.0558(19) 0.048(2) 0.063(2) 0.0092(16) 0.0348(17) 0.0045(15)
N5 0.0341(18) 0.0204(17) 0.0313(19) 0.0017(14) 0.0042(15) -0.0004(13)
O8 0.0389(15) 0.0288(15) 0.0394(16) 0.0116(12) 0.0177(13) 0.0073(12)
O9 0.0544(19) 0.0332(18) 0.078(2) 0.0193(16) 0.0293(18) -0.0003(14)
O10 0.0454(16) 0.0267(15) 0.0601(19) 0.0110(13) 0.0211(15) 0.0039(13)
O11 0.0535(19) 0.055(2) 0.059(2) -0.0109(18) -0.0093(17) 0.0055(16)
O12 0.093(4) 0.225(6) 0.152(5) -0.122(5) -0.018(3) 0.037(4)
O13 0.134(4) 0.105(4) 0.097(4) -0.020(3) -0.005(3) 0.012(3)
O14 0.0414(15) 0.0198(13) 0.0378(15) 0.0045(11) 0.0077(13) -0.0003(11)
O15 0.070(3) 0.108(4) 0.330(9) -0.011(5) 0.059(4) -0.009(3)
C1 0.061(3) 0.063(3) 0.058(3) 0.008(3) 0.034(3) 0.006(3)
C2 0.044(2) 0.041(3) 0.039(3) 0.003(2) 0.019(2) 0.005(2)
C3 0.040(2) 0.031(2) 0.040(3) 0.0059(19) 0.013(2) 0.0021(19)
C4 0.031(2) 0.025(2) 0.034(2) 0.0021(17) 0.0058(18) 0.0007(16)
C5 0.029(2) 0.025(2) 0.028(2) -0.0009(17) -0.0010(18) -0.0015(16)
C6 0.033(2) 0.026(2) 0.027(2) -0.0018(16) 0.0048(18) 0.0053(17)
C7 0.047(2) 0.026(2) 0.041(3) 0.0040(19) 0.014(2) 0.0113(18)
C8 0.039(2) 0.029(2) 0.036(2) 0.0075(18) 0.012(2) -0.0001(18)
C9 0.042(2) 0.023(2) 0.033(2) -0.0011(17) 0.004(2) 0.0040(18)
C10 0.063(3) 0.061(3) 0.070(4) 0.019(3) 0.040(3) 0.017(3)
C11 0.039(2) 0.040(3) 0.032(2) 0.0035(19) 0.0120(19) -0.0013(19)
C12 0.035(2) 0.029(2) 0.043(3) -0.0005(19) 0.010(2) 0.0048(18)
C13 0.029(2) 0.026(2) 0.033(2) 0.0017(17) 0.0026(18) -0.0014(16)
C14 0.026(2) 0.027(2) 0.031(2) 0.0001(17) 0.0048(17) -0.0019(16)
C15 0.033(2) 0.027(2) 0.034(2) 0.0020(17) 0.0053(18) -0.0030(17)
C16 0.032(2) 0.027(2) 0.034(2) -0.0012(18) 0.0054(19) 0.0059(17)
C17 0.040(2) 0.036(2) 0.034(2) 0.0097(19) 0.011(2) -0.0014(19)
C18 0.039(2) 0.030(2) 0.031(2) 0.0038(18) 0.004(2) -0.0021(18)
C19 0.088(4) 0.071(4) 0.082(4) -0.009(3) -0.034(4) -0.005(3)
C20 0.046(3) 0.059(3) 0.056(3) -0.005(3) 0.003(3) 0.007(3)
C21 0.094(5) 0.152(8) 0.115(6) 0.009(6) -0.023(5) 0.036(5)
C22 0.122(6) 0.132(7) 0.115(6) -0.035(6) -0.016(5) 0.033(5)
C23 0.091(5) 0.078(5) 0.099(6) -0.007(4) -0.010(5) 0.010(4)
C24 0.107(5) 0.048(3) 0.074(4) 0.011(3) 0.008(4) -0.019(3)
C25 0.127(6) 0.102(5) 0.043(3) 0.013(3) -0.006(4) -0.040(4)
C26 0.064(4) 0.108(5) 0.093(5) 0.001(4) 0.010(4) -0.002(4)
C27 0.123(6) 0.062(4) 0.101(5) -0.010(4) 0.026(4) 0.023(4)
C28 0.095(5) 0.147(7) 0.066(4) -0.029(4) -0.020(4) 0.017(5)
C29 0.107(5) 0.052(4) 0.141(6) -0.014(4) 0.081(5) -0.009(3)
C30 0.092(4) 0.054(4) 0.125(6) -0.012(4) 0.046(4) 0.018(3)
C31 0.085(4) 0.065(4) 0.063(4) 0.000(3) 0.013(3) 0.013(3)
N1 0.0393(19) 0.0241(18) 0.035(2) 0.0077(15) 0.0095(16) 0.0042(15)
N2 0.079(3) 0.077(4) 0.078(4) -0.001(3) -0.020(3) 0.006(3)
N3 0.054(2) 0.036(2) 0.042(2) 0.0024(17) 0.0064(19) -0.0065(17)
N4 0.059(2) 0.036(2) 0.060(3) -0.0055(19) 0.017(2) 0.0040(19)

loop_
_atom_type_symbol
_atom_type_description
_atom_type_scat_dispersion_real
_atom_type_scat_dispersion_imag
_atom_type_scat_source
C C 0.0033 0.0016 'International Tables Vol C Tables 4.2.6.8 and 6.1.1.4'
H H 0.0000 0.0000 'International Tables Vol C Tables 4.2.6.8 and 6.1.1.4'
N N 0.0061 0.0033 'International Tables Vol C Tables 4.2.6.8 and 6.1.1.4'
O O 0.0106 0.0060 'International Tables Vol C Tables 4.2.6.8 and 6.1.1.4'
Zn Zn 0.2839 1.4301 'International Tables Vol C Tables 4.2.6.8 and 6.1.1.4'

loop_
_geom_angle_atom_site_label_1
_geom_angle_atom_site_label_2
_geom_angle_atom_site_label_3
_geom_angle
_geom_angle_site_symmetry_1
_geom_angle_site_symmetry_3
O5 Zn1 O10 92.51(11) . .
O5 Zn1 O8 148.86(12) . .
O10 Zn1 O8 87.57(10) . .
O5 Zn1 O14 105.21(11) . .
O10 Zn1 O14 102.13(11) . .
O8 Zn1 O14 105.20(11) . .
O5 Zn1 O3 88.16(10) . .
O10 Zn1 O3 150.95(11) . .
O8 Zn1 O3 77.33(10) . .
O14 Zn1 O3 105.70(10) . .
O11 Zn2 O3 121.77(13) . .
O11 Zn2 O8 105.68(13) . .
O3 Zn2 O8 77.07(10) . .
O11 Zn2 N5 99.73(13) . .
O3 Zn2 N5 137.62(11) . .
O8 Zn2 N5 84.28(11) . .
O11 Zn2 N1 104.80(14) . .
O3 Zn2 N1 84.31(11) . .
O8 Zn2 N1 149.36(12) . .
N5 Zn2 N1 93.71(12) . .
C2 O1 C1 117.4(3) . .
C5 O3 Zn2 128.2(2) . .
C5 O3 Zn1 128.6(2) . .
Zn2 O3 Zn1 102.10(11) . .
C9 O5 Zn1 133.1(3) . .
C11 O6 C10 116.8(3) . .
C16 N5 O14 114.8(3) . 3_655
C16 N5 Zn2 124.5(3) . .
O14 N5 Zn2 120.4(2) 3_655 .
C14 O8 Zn1 127.3(2) . .
C14 O8 Zn2 129.2(2) . .
Zn1 O8 Zn2 103.45(11) . .
C18 O10 Zn1 132.1(3) . .
C20 O11 Zn2 120.7(3) . .
N5 O14 Zn1 110.84(19) 3_655 .
C7 C2 C3 118.7(4) . .
C7 C2 O1 116.3(4) . .
C3 C2 O1 125.0(4) . .
C2 C3 C4 120.8(4) . .
C3 C4 C5 121.1(3) . .
C3 C4 C8 115.3(3) . .
C5 C4 C8 123.6(3) . .
O3 C5 C6 122.0(3) . .
O3 C5 C4 120.8(3) . .
C6 C5 C4 117.1(3) . .
C7 C6 C5 119.1(4) . .
C7 C6 C9 115.6(3) . .
C5 C6 C9 125.3(3) . .
C2 C7 C6 123.1(4) . .
N1 C8 C4 125.5(4) . .
O4 C9 O5 120.6(4) . .
O4 C9 C6 118.4(4) . .
O5 C9 C6 121.0(3) . .
C12 C11 O6 124.2(4) . .
C12 C11 C17 118.6(4) . .
O6 C11 C17 117.2(4) . .
C11 C12 C13 121.4(4) . .
C12 C13 C14 120.0(3) . .
C12 C13 C16 116.1(3) . .
C14 C13 C16 123.8(3) . .
O8 C14 C13 119.6(3) . .
O8 C14 C15 122.0(3) . .
C13 C14 C15 118.4(3) . .
C17 C15 C14 119.0(3) . .
C17 C15 C18 117.2(3) . .
C14 C15 C18 123.8(3) . .
N5 C16 C13 126.4(4) . .
C11 C17 C15 122.4(4) . .
O9 C18 O10 121.1(4) . .
O9 C18 C15 118.3(4) . .
O10 C18 C15 120.6(3) . .
O11 C20 O12 123.7(5) . .
O11 C20 C19 120.4(5) . .
O12 C20 C19 115.9(5) . .
O13 C23 N2 126.0(7) . .
C8 N1 O2 113.3(3) . .
C8 N1 Zn2 125.5(3) . .
O2 N1 Zn2 119.6(2) . .
C23 N2 C21 120.2(6) . .
C23 N2 C22 121.6(6) . .
C21 N2 C22 118.1(6) . .
C27 N3 C26 108.4(4) . .
C27 N3 C25 109.8(5) . .
C26 N3 C25 109.0(5) . .
C27 N3 C24 110.6(4) . .
C26 N3 C24 108.1(4) . .
C25 N3 C24 110.8(4) . .
C28 N4 C31 108.4(5) . .
C28 N4 C30 111.5(5) . .
C31 N4 C30 108.3(4) . .
C28 N4 C29 110.4(5) . .
C31 N4 C29 108.0(4) . .
C30 N4 C29 110.2(4) . .

loop_
_geom_bond_atom_site_label_1
_geom_bond_atom_site_label_2
_geom_bond_distance
_geom_bond_site_symmetry_2
Zn1 O5 1.968(3) .
Zn1 O10 1.999(3) .
Zn1 O8 2.007(2) .
Zn1 O14 2.014(3) .
Zn1 O3 2.058(2) .
Zn2 O11 1.967(3) .
Zn2 O3 2.033(2) .
Zn2 O8 2.045(3) .
Zn2 N5 2.087(3) .
Zn2 N1 2.091(3) .
O1 C2 1.383(5) .
O1 C1 1.407(5) .
O2 N1 1.399(4) .
O3 C5 1.324(4) .
O4 C9 1.233(5) .
O5 C9 1.270(5) .
O6 C11 1.383(5) .
O6 C10 1.410(5) .
N5 C16 1.286(5) .
N5 O14 1.391(4) 3_655
O8 C14 1.328(4) .
O9 C18 1.246(4) .
O10 C18 1.266(5) .
O11 C20 1.176(6) .
O12 C20 1.188(6) .
O13 C23 1.248(8) .
O14 N5 1.391(4) 3_655
C2 C7 1.370(6) .
C2 C3 1.371(5) .
C3 C4 1.392(5) .
C4 C5 1.420(5) .
C4 C8 1.459(5) .
C5 C6 1.419(5) .
C6 C7 1.389(5) .
C6 C9 1.514(5) .
C8 N1 1.277(5) .
C11 C12 1.373(5) .
C11 C17 1.383(5) .
C12 C13 1.399(5) .
C13 C14 1.410(5) .
C13 C16 1.457(5) .
C14 C15 1.416(5) .
C15 C17 1.391(5) .
C15 C18 1.512(5) .
C19 C20 1.501(7) .
C21 N2 1.436(7) .
C22 N2 1.447(8) .
C23 N2 1.315(8) .
C24 N3 1.479(6) .
C25 N3 1.475(6) .
C26 N3 1.471(6) .
C27 N3 1.467(6) .
C28 N4 1.464(7) .
C29 N4 1.499(6) .
C30 N4 1.491(6) .
C31 N4 1.483(6) .

loop_
_geom_torsion_atom_site_label_1
_geom_torsion_atom_site_label_2
_geom_torsion_atom_site_label_3
_geom_torsion_atom_site_label_4
_geom_torsion
_geom_torsion_site_symmetry_1
_geom_torsion_site_symmetry_2
_geom_torsion_site_symmetry_3
_geom_torsion_site_symmetry_4
C1 O1 C2 C7 168.7(4) . . . .
C1 O1 C2 C3 -11.6(7) . . . .
C7 C2 C3 C4 1.2(6) . . . .
O1 C2 C3 C4 -178.5(4) . . . .
C2 C3 C4 C5 1.1(6) . . . .
C2 C3 C4 C8 -177.6(4) . . . .
Zn2 O3 C5 C6 153.4(3) . . . .
Zn1 O3 C5 C6 -12.2(5) . . . .
Zn2 O3 C5 C4 -28.3(5) . . . .
Zn1 O3 C5 C4 166.2(2) . . . .
C3 C4 C5 O3 178.8(3) . . . .
C8 C4 C5 O3 -2.5(6) . . . .
C3 C4 C5 C6 -2.7(5) . . . .
C8 C4 C5 C6 175.9(4) . . . .
O3 C5 C6 C7 -179.5(3) . . . .
C4 C5 C6 C7 2.1(5) . . . .
O3 C5 C6 C9 -0.8(6) . . . .
C4 C5 C6 C9 -179.3(3) . . . .
C3 C2 C7 C6 -1.8(7) . . . .
O1 C2 C7 C6 177.9(4) . . . .
C5 C6 C7 C2 0.1(6) . . . .
C9 C6 C7 C2 -178.6(4) . . . .
C3 C4 C8 N1 -172.8(4) . . . .
C5 C4 C8 N1 8.5(6) . . . .
Zn1 O5 C9 O4 -179.7(3) . . . .
Zn1 O5 C9 C6 1.5(6) . . . .
C7 C6 C9 O4 6.6(5) . . . .
C5 C6 C9 O4 -172.1(4) . . . .
C7 C6 C9 O5 -174.6(4) . . . .
C5 C6 C9 O5 6.7(6) . . . .
C10 O6 C11 C12 3.7(6) . . . .
C10 O6 C11 C17 -175.9(4) . . . .
O6 C11 C12 C13 177.1(4) . . . .
C17 C11 C12 C13 -3.4(6) . . . .
C11 C12 C13 C14 0.2(6) . . . .
C11 C12 C13 C16 176.0(4) . . . .
Zn1 O8 C14 C13 -151.7(3) . . . .
Zn2 O8 C14 C13 25.0(5) . . . .
Zn1 O8 C14 C15 28.7(5) . . . .
Zn2 O8 C14 C15 -154.7(3) . . . .
C12 C13 C14 O8 -176.0(3) . . . .
C16 C13 C14 O8 8.5(6) . . . .
C12 C13 C14 C15 3.7(5) . . . .
C16 C13 C14 C15 -171.8(3) . . . .
O8 C14 C15 C17 175.3(3) . . . .
C13 C14 C15 C17 -4.4(5) . . . .
O8 C14 C15 C18 -4.8(6) . . . .
C13 C14 C15 C18 175.5(3) . . . .
O14 N5 C16 C13 174.5(3) 3_655 . . .
Zn2 N5 C16 C13 -11.5(5) . . . .
C12 C13 C16 N5 169.3(4) . . . .
C14 C13 C16 N5 -15.0(6) . . . .
C12 C11 C17 C15 2.7(6) . . . .
O6 C11 C17 C15 -177.8(4) . . . .
C14 C15 C17 C11 1.2(6) . . . .
C18 C15 C17 C11 -178.7(4) . . . .
Zn1 O10 C18 O9 -170.2(3) . . . .
Zn1 O10 C18 C15 10.3(6) . . . .
C17 C15 C18 O9 -14.7(6) . . . .
C14 C15 C18 O9 165.4(4) . . . .
C17 C15 C18 O10 164.8(4) . . . .
C14 C15 C18 O10 -15.1(6) . . . .
Zn2 O11 C20 O12 -4.8(9) . . . .
Zn2 O11 C20 C19 174.9(4) . . . .
C4 C8 N1 O2 -179.5(3) . . . .
C4 C8 N1 Zn2 15.3(6) . . . .
O13 C23 N2 C21 -3.3(11) . . . .
O13 C23 N2 C22 -178.9(8) . . . .
